data_2013797
loop_
_publ_author_name
'Daniel E. Lynch'
'Ian McClenaghan'

_publ_section_title
;
 Four trifluoromethylnitrobenzene analogues
;
_journal_issue 1
_journal_name_full 'Acta Crystallographica Section C'
_journal_page_first o1
_journal_page_last o5
_journal_paper_doi 10.1107/S0108270103025150
_journal_volume 60
_journal_year 2004
_chemical_formula_iupac 'C17 H16 F3 N3 O2'
_chemical_formula_moiety 'C17 H16 F3 N3 O2'
_chemical_formula_sum 'C17 H16 F3 N3 O2'
_chemical_formula_weight 351.33
_chemical_name_systematic
;
1-[4-nitro-2-(trifluoromethyl)phenyl]-4-phenylpiperazine
;
_space_group_IT_number 14
_symmetry_cell_setting monoclinic
_symmetry_space_group_name_Hall '-P 2ybc'
_symmetry_space_group_name_H-M 'P 1 21/c 1'
_atom_sites_solution_hydrogens geom
_atom_sites_solution_primary direct
_atom_sites_solution_secondary difmap
_audit_creation_method SHELXL-97
_cell_angle_alpha 90
_cell_angle_beta 102.97(3)
_cell_angle_gamma 90
_cell_formula_units_Z 4
_cell_length_a 13.390(3)
_cell_length_b 9.853(2)
_cell_length_c 12.503(3)
_cell_measurement_reflns_used 12140
_cell_measurement_temperature 150(2)
_cell_measurement_theta_max 30.5
_cell_measurement_theta_min 2.9
_cell_volume 1607.5(7)
_computing_cell_refinement 'DENZO and COLLECT'
_computing_data_collection 'DENZO (Otwinowski & Minor, 1997) and COLLECT (Hooft, 1998)'
_computing_data_reduction 'DENZO, SCALEPACK (Otwinowski & Minor, 1997) and COLLECT'
_computing_molecular_graphics 'PLUTON94 (Spek, 1994) and PLATON97 (Spek, 1997)'
_computing_publication_material SHELXL97
_computing_structure_refinement 'SHELXL97 (Sheldrick, 1997)'
_computing_structure_solution 'SHELXS97 (Sheldrick, 1997)'
_diffrn_ambient_temperature 150(2)
_diffrn_detector_area_resol_mean 9.091
_diffrn_measured_fraction_theta_full 0.99
_diffrn_measured_fraction_theta_max 0.99
_diffrn_measurement_device_type 'Nonius KappaCCD area detector'
_diffrn_measurement_method '\f and \w scans'
_diffrn_radiation_monochromator graphite
_diffrn_radiation_source 'Nonius FR591 rotating anode'
_diffrn_radiation_type MoK\a
_diffrn_radiation_wavelength 0.71073
_diffrn_reflns_av_R_equivalents 0.0392
_diffrn_reflns_av_sigmaI/netI 0.0508
_diffrn_reflns_limit_h_max 17
_diffrn_reflns_limit_h_min -17
_diffrn_reflns_limit_k_max 11
_diffrn_reflns_limit_k_min -12
_diffrn_reflns_limit_l_max 16
_diffrn_reflns_limit_l_min -16
_diffrn_reflns_number 12114
_diffrn_reflns_theta_full 27.5
_diffrn_reflns_theta_max 27.5
_diffrn_reflns_theta_min 3.1
_diffrn_standards_decay_% 0
_diffrn_standards_number 0
_exptl_absorpt_coefficient_mu 0.120
_exptl_absorpt_correction_T_max 0.981
_exptl_absorpt_correction_T_min 0.952
_exptl_absorpt_correction_type multi-scan
_exptl_absorpt_process_details '(SORTAV; Blessing, 1995)'
_exptl_crystal_colour colourless
_exptl_crystal_density_diffrn 1.452
_exptl_crystal_density_method 'not measured'
_exptl_crystal_description prism
_exptl_crystal_F_000 728
_exptl_crystal_size_max 0.24
_exptl_crystal_size_mid 0.16
_exptl_crystal_size_min 0.14
_refine_diff_density_max 0.25
_refine_diff_density_min -0.28
_refine_ls_extinction_method none
_refine_ls_goodness_of_fit_ref 1.061
_refine_ls_hydrogen_treatment constr
_refine_ls_matrix_type full
_refine_ls_number_parameters 226
_refine_ls_number_reflns 3659
_refine_ls_number_restraints 0
_refine_ls_restrained_S_all 1.061
_refine_ls_R_factor_all 0.0749
_refine_ls_R_factor_gt 0.0458
_refine_ls_shift/su_max 0.000
_refine_ls_shift/su_mean 0.000
_refine_ls_structure_factor_coef Fsqd
_refine_ls_weighting_details 'w=1/[\s^2^(Fo^2^)+(0.0725P)^2^+0.026P] where P=(Fo^2^+2Fc^2^)/3'
_refine_ls_weighting_scheme calc
_refine_ls_wR_factor_gt 0.1153
_refine_ls_wR_factor_ref 0.1307
_reflns_number_gt 2565
_reflns_number_total 3659
_reflns_threshold_expression I>2\s(I)
_cod_data_source_file gg1189.cif
_cod_data_source_block III
_cod_depositor_comments
;
The following automatic conversions were performed:
'_symmetry_cell_setting' value 'Monoclinic' changed to 'monoclinic'
according to '/home/saulius/struct/CIF-dictionaries/cif_core.dic'
dictionary named 'cif_core.dic' version 2.4.1 from 2010-06-29.

Automatic conversion script
Id: cif_fix_enum 1527 2010-12-29 10:47:43Z saulius 

The following automatic conversions were performed:

'_symmetry_cell_setting' value 'Monoclinic' changed to 'monoclinic'
according to /home/saulius/struct/CIF-dictionaries/cif_core.dic
dictionary named 'cif_core.dic' version 2.4.1 from
2010-06-29.

'_exptl_absorpt_correction_type' value 'Multi-scan'
changed to 'multi-scan' according to
/home/saulius/struct/CIF-dictionaries/cif_core.dic dictionary named
'cif_core.dic' version 2.4.1 from 2010-06-29.

Automatic conversion script
Id: cif_fix_values 1715 2011-07-08 13:25:40Z adriana 
;
_cod_original_sg_symbol_H-M 'P 21/c'
_cod_database_code 2013797
_cod_database_fobs_code 2013797

loop_
_symmetry_equiv_pos_as_xyz
'x, y, z'
'-x, y+1/2, -z+1/2'
'-x, -y, -z'
'x, -y-1/2, z-1/2'

loop_
_atom_site_label
_atom_site_fract_x
_atom_site_fract_y
_atom_site_fract_z
_atom_site_U_iso_or_equiv
_atom_site_adp_type
_atom_site_calc_flag
_atom_site_refinement_flags
_atom_site_occupancy
_atom_site_disorder_assembly
_atom_site_disorder_group
_atom_site_type_symbol
C1 0.21549(11) 0.15058(16) 0.51727(11) 0.0261(3) Uani d . 1 . . C
C2 0.15650(11) 0.25895(16) 0.54049(12) 0.0273(3) Uani d . 1 . . C
C21 0.17209(11) 0.39872(17) 0.50038(13) 0.0341(4) Uani d . 1 . . C
F21 0.26802(7) 0.44574(9) 0.53735(7) 0.0380(3) Uani d . 1 . . F
F22 0.15390(8) 0.40581(10) 0.39104(8) 0.0471(3) Uani d . 1 . . F
F23 0.11107(8) 0.48987(10) 0.53219(11) 0.0598(4) Uani d . 1 . . F
C3 0.08033(11) 0.23728(17) 0.59735(13) 0.0326(4) Uani d . 1 . . C
H3 0.0404 0.3108 0.6139 0.041 Uiso calc R 1 . . H
C4 0.06353(11) 0.10730(16) 0.62938(12) 0.0298(4) Uani d . 1 . . C
N41 -0.01770(10) 0.08366(17) 0.68912(12) 0.0404(4) Uani d . 1 . . N
O41 -0.06792(11) 0.17943(16) 0.70715(14) 0.0729(5) Uani d . 1 . . O
O42 -0.03109(9) -0.03161(14) 0.71755(10) 0.0499(4) Uani d . 1 . . O
C5 0.11872(12) -0.00173(17) 0.60679(13) 0.0333(4) Uani d . 1 . . C
H5 0.1049 -0.0906 0.6292 0.042 Uiso calc R 1 . . H
C6 0.19522(12) 0.02076(17) 0.55042(13) 0.0342(4) Uani d . 1 . . C
H6 0.2344 -0.0537 0.5342 0.043 Uiso calc R 1 . . H
N7 0.29420(9) 0.17663(13) 0.45928(9) 0.0276(3) Uani d . 1 . . N
C8 0.39715(10) 0.17858(16) 0.53107(11) 0.0276(3) Uani d . 1 . . C
H81 0.4156 0.0862 0.5599 0.035 Uiso calc R 1 . . H
H82 0.3978 0.2395 0.5942 0.035 Uiso calc R 1 . . H
C9 0.47465(11) 0.22715(16) 0.46886(12) 0.0279(3) Uani d . 1 . . C
H91 0.4595 0.3224 0.4455 0.035 Uiso calc R 1 . . H
H92 0.5441 0.2242 0.5174 0.035 Uiso calc R 1 . . H
N10 0.47196(9) 0.14221(12) 0.37263(9) 0.0247(3) Uani d . 1 . . N
C11 0.36837(11) 0.13431(19) 0.30343(12) 0.0359(4) Uani d . 1 . . C
H111 0.3682 0.0726 0.2409 0.045 Uiso calc R 1 . . H
H112 0.3467 0.2254 0.2736 0.045 Uiso calc R 1 . . H
C12 0.29369(12) 0.08287(19) 0.36834(13) 0.0389(4) Uani d . 1 . . C
H121 0.2240 0.0775 0.3206 0.049 Uiso calc R 1 . . H
H122 0.3140 -0.0091 0.3971 0.049 Uiso calc R 1 . . H
C13 0.55177(10) 0.15997(14) 0.31675(11) 0.0240(3) Uani d . 1 . . C
C14 0.62659(11) 0.25970(15) 0.34473(12) 0.0284(3) Uani d . 1 . . C
H14 0.6239 0.3214 0.4024 0.036 Uiso calc R 1 . . H
C15 0.70539(11) 0.26988(16) 0.28906(13) 0.0322(4) Uani d . 1 . . C
H15 0.7559 0.3385 0.3092 0.040 Uiso calc R 1 . . H
C16 0.71107(11) 0.18199(17) 0.20535(13) 0.0333(4) Uani d . 1 . . C
H16 0.7644 0.1903 0.1669 0.042 Uiso calc R 1 . . H
C17 0.63801(11) 0.08141(17) 0.17805(12) 0.0323(4) Uani d . 1 . . C
H17 0.6418 0.0195 0.1209 0.040 Uiso calc R 1 . . H
C18 0.55954(11) 0.06957(16) 0.23266(12) 0.0295(4) Uani d . 1 . . C
H18 0.5103 -0.0007 0.2129 0.037 Uiso calc R 1 . . H

loop_
_atom_site_aniso_label
_atom_site_aniso_U_11
_atom_site_aniso_U_22
_atom_site_aniso_U_33
_atom_site_aniso_U_12
_atom_site_aniso_U_13
_atom_site_aniso_U_23
C1 0.0217(7) 0.0351(9) 0.0217(7) 0.0005(6) 0.0054(6) 0.0021(6)
C2 0.0246(7) 0.0316(9) 0.0268(8) -0.0008(6) 0.0082(6) -0.0011(6)
C21 0.0305(8) 0.0342(9) 0.0403(9) 0.0026(7) 0.0135(7) 0.0001(7)
F21 0.0379(5) 0.0360(6) 0.0409(5) -0.0093(4) 0.0106(4) -0.0007(4)
F22 0.0496(6) 0.0476(6) 0.0395(6) -0.0017(5) 0.0004(5) 0.0153(5)
F23 0.0565(7) 0.0334(6) 0.1028(9) 0.0099(5) 0.0456(7) 0.0039(6)
C3 0.0271(8) 0.0375(9) 0.0352(9) 0.0024(7) 0.0113(7) -0.0039(7)
C4 0.0209(7) 0.0431(10) 0.0267(8) -0.0028(7) 0.0082(6) 0.0021(7)
N41 0.0286(7) 0.0551(10) 0.0414(8) -0.0053(7) 0.0157(6) 0.0047(7)
O41 0.0612(9) 0.0664(10) 0.1121(13) 0.0123(8) 0.0639(10) 0.0088(9)
O42 0.0388(7) 0.0636(9) 0.0516(8) -0.0096(6) 0.0191(6) 0.0144(7)
C5 0.0289(8) 0.0384(9) 0.0337(8) 0.0000(7) 0.0093(7) 0.0102(7)
C6 0.0318(8) 0.0347(9) 0.0388(9) 0.0064(7) 0.0138(7) 0.0075(7)
N7 0.0243(6) 0.0364(7) 0.0242(6) 0.0001(5) 0.0100(5) 0.0006(5)
C8 0.0267(7) 0.0331(9) 0.0236(7) 0.0004(6) 0.0069(6) -0.0021(6)
C9 0.0256(7) 0.0327(9) 0.0265(8) 0.0000(6) 0.0078(6) -0.0052(6)
N10 0.0228(6) 0.0302(7) 0.0226(6) -0.0007(5) 0.0084(5) -0.0035(5)
C11 0.0259(8) 0.0589(11) 0.0245(8) -0.0057(8) 0.0091(7) -0.0069(7)
C12 0.0291(8) 0.0624(12) 0.0280(8) -0.0129(8) 0.0124(7) -0.0134(8)
C13 0.0230(7) 0.0265(8) 0.0238(7) 0.0025(6) 0.0078(6) 0.0042(6)
C14 0.0276(8) 0.0259(8) 0.0331(8) 0.0027(6) 0.0097(7) -0.0003(6)
C15 0.0274(8) 0.0282(9) 0.0433(9) -0.0012(6) 0.0130(7) 0.0060(7)
C16 0.0282(8) 0.0390(9) 0.0365(9) 0.0036(7) 0.0151(7) 0.0076(7)
C17 0.0323(8) 0.0393(10) 0.0282(8) 0.0024(7) 0.0130(7) -0.0024(7)
C18 0.0290(8) 0.0324(9) 0.0287(8) -0.0037(7) 0.0099(7) -0.0022(7)

loop_
_atom_type_symbol
_atom_type_description
_atom_type_scat_dispersion_real
_atom_type_scat_dispersion_imag
_atom_type_scat_source
C C 0.0033 0.0016 'International Tables Vol C Tables 4.2.6.8 and 6.1.1.4'
H H 0.0000 0.0000 'International Tables Vol C Tables 4.2.6.8 and 6.1.1.4'
N N 0.0061 0.0033 'International Tables Vol C Tables 4.2.6.8 and 6.1.1.4'
O O 0.0106 0.0060 'International Tables Vol C Tables 4.2.6.8 and 6.1.1.4'
F F 0.0171 0.0103 'International Tables Vol C Tables 4.2.6.8 and 6.1.1.4'

loop_
_geom_angle_atom_site_label_1
_geom_angle_atom_site_label_2
_geom_angle_atom_site_label_3
_geom_angle
C6 C1 C2 118.95(13)
C6 C1 N7 122.13(13)
C2 C1 N7 118.92(13)
C3 C2 C1 120.33(14)
C3 C2 C21 119.24(13)
C1 C2 C21 120.40(12)
F23 C21 F22 106.67(13)
F23 C21 F21 105.49(13)
F22 C21 F21 105.92(12)
F23 C21 C2 112.27(12)
F22 C21 C2 112.59(13)
F21 C21 C2 113.32(13)
C4 C3 C2 118.73(14)
C4 C3 H3 120.6
C2 C3 H3 120.6
C5 C4 C3 122.66(13)
C5 C4 N41 118.42(14)
C3 C4 N41 118.92(14)
O41 N41 O42 123.38(13)
O41 N41 C4 118.50(15)
O42 N41 C4 118.12(14)
C4 C5 C6 118.32(15)
C4 C5 H5 120.8
C6 C5 H5 120.8
C5 C6 C1 121.00(15)
C5 C6 H6 119.5
C1 C6 H6 119.5
C1 N7 C12 113.89(11)
C1 N7 C8 112.98(11)
C12 N7 C8 108.88(12)
N7 C8 C9 110.47(11)
N7 C8 H81 109.6
C9 C8 H81 109.6
N7 C8 H82 109.6
C9 C8 H82 109.6
H81 C8 H82 108.1
N10 C9 C8 110.54(12)
N10 C9 H91 109.5
C8 C9 H91 109.5
N10 C9 H92 109.5
C8 C9 H92 109.5
H91 C9 H92 108.1
C13 N10 C9 117.08(11)
C13 N10 C11 115.86(11)
C9 N10 C11 111.27(11)
N10 C11 C12 110.75(12)
N10 C11 H111 109.5
C12 C11 H111 109.5
N10 C11 H112 109.5
C12 C11 H112 109.5
H111 C11 H112 108.1
N7 C12 C11 108.50(13)
N7 C12 H121 110.0
C11 C12 H121 110.0
N7 C12 H122 110.0
C11 C12 H122 110.0
H121 C12 H122 108.4
C14 C13 C18 117.89(12)
C14 C13 N10 123.04(12)
C18 C13 N10 119.00(13)
C13 C14 C15 120.61(14)
C13 C14 H14 119.7
C15 C14 H14 119.7
C16 C15 C14 120.89(14)
C16 C15 H15 119.6
C14 C15 H15 119.6
C15 C16 C17 118.93(13)
C15 C16 H16 120.5
C17 C16 H16 120.5
C18 C17 C16 120.94(14)
C18 C17 H17 119.5
C16 C17 H17 119.5
C17 C18 C13 120.73(14)
C17 C18 H18 119.6
C13 C18 H18 119.6

loop_
_geom_bond_atom_site_label_1
_geom_bond_atom_site_label_2
_geom_bond_site_symmetry_2
_geom_bond_distance
_geom_bond_publ_flag
C1 C2 . 1.397(2) ?
C1 C6 . 1.390(2) ?
C1 N7 . 1.4302(17) ?
C2 C3 . 1.3844(19) ?
C2 C21 . 1.496(2) ?
C21 F21 . 1.3460(18) ?
C21 F22 . 1.3355(18) ?
C21 F23 . 1.3336(18) ?
C3 C4 . 1.375(2) ?
C4 C5 . 1.369(2) ?
C4 N41 . 1.4697(19) ?
N41 O41 . 1.2090(19) ?
N41 O42 . 1.2153(19) ?
C5 C6 . 1.385(2) ?
N7 C12 . 1.464(2) ?
N7 C8 . 1.4665(19) ?
C8 C9 . 1.5076(19) ?
C9 N10 . 1.4595(18) ?
N10 C13 . 1.4128(17) ?
N10 C11 . 1.4628(19) ?
C11 C12 . 1.510(2) ?
C13 C14 . 1.391(2) ?
C13 C18 . 1.400(2) ?
C14 C15 . 1.3921(19) ?
C15 C16 . 1.374(2) ?
C16 C17 . 1.380(2) ?
C17 C18 . 1.381(2) ?
C3 H3 . 0.95 ?
C5 H5 . 0.95 ?
C6 H6 . 0.95 ?
C8 H81 . 0.99 ?
C8 H82 . 0.99 ?
C9 H91 . 0.99 ?
C9 H92 . 0.99 ?
C11 H111 . 0.99 ?
C11 H112 . 0.99 ?
C12 H121 . 0.99 ?
C12 H122 . 0.99 ?
C14 H14 . 0.95 ?
C15 H15 . 0.95 ?
C16 H16 . 0.95 ?
C17 H17 . 0.95 ?
C18 H18 . 0.95 ?

loop_
_geom_hbond_atom_site_label_D
_geom_hbond_atom_site_label_H
_geom_hbond_atom_site_label_A
_geom_hbond_site_symmetry_A
_geom_hbond_distance_DH
_geom_hbond_distance_HA
_geom_hbond_distance_DA
_geom_hbond_angle_DHA
_geom_hbond_publ_flag
C3 H3 F23 . 0.95 2.34 2.679(2) 100 yes
C16 H16 O41 4_665 0.95 2.54 3.255(2) 133 yes
C12 H121 O42 3_556 0.99 2.56 3.475(2) 154 yes

loop_
_geom_torsion_atom_site_label_1
_geom_torsion_atom_site_label_2
_geom_torsion_atom_site_label_3
_geom_torsion_atom_site_label_4
_geom_torsion
C6 C1 C2 C3 1.1(2)
N7 C1 C2 C3 -179.42(13)
C6 C1 C2 C21 -176.44(14)
N7 C1 C2 C21 3.0(2)
C3 C2 C21 F23 3.9(2)
C1 C2 C21 F23 -178.53(13)
C3 C2 C21 F22 -116.54(15)
C1 C2 C21 F22 61.05(18)
C3 C2 C21 F21 123.27(15)
C1 C2 C21 F21 -59.14(19)
C1 C2 C3 C4 -0.6(2)
C21 C2 C3 C4 177.01(14)
C2 C3 C4 C5 -0.4(2)
C2 C3 C4 N41 -179.60(13)
C5 C4 N41 O41 -178.49(17)
C3 C4 N41 O41 0.8(2)
C5 C4 N41 O42 1.3(2)
C3 C4 N41 O42 -179.47(15)
C3 C4 C5 C6 0.7(2)
N41 C4 C5 C6 179.97(13)
C4 C5 C6 C1 -0.2(2)
C2 C1 C6 C5 -0.8(2)
N7 C1 C6 C5 179.81(13)
C6 C1 N7 C12 46.6(2)
C2 C1 N7 C12 -132.80(15)
C6 C1 N7 C8 -78.27(18)
C2 C1 N7 C8 102.29(15)
C1 N7 C8 C9 -171.41(12)
C12 N7 C8 C9 61.01(16)
N7 C8 C9 N10 -56.78(16)
C8 C9 N10 C13 -169.32(12)
C8 C9 N10 C11 54.23(16)
C13 N10 C11 C12 166.59(13)
C9 N10 C11 C12 -56.38(18)
C1 N7 C12 C11 171.06(13)
C8 N7 C12 C11 -61.87(17)
N10 C11 C12 N7 59.96(19)
C9 N10 C13 C14 -4.7(2)
C11 N10 C13 C14 129.75(16)
C9 N10 C13 C18 172.11(13)
C11 N10 C13 C18 -53.41(19)
C18 C13 C14 C15 1.1(2)
N10 C13 C14 C15 177.95(13)
C13 C14 C15 C16 0.0(2)
C14 C15 C16 C17 -1.0(2)
C15 C16 C17 C18 0.8(2)
C16 C17 C18 C13 0.4(2)
C14 C13 C18 C17 -1.3(2)
N10 C13 C18 C17 -178.31(13)

loop_
_cod_related_entry_id
_cod_related_entry_database
_cod_related_entry_code
1 ChemSpider 21134361
